data_4020023
loop_
_publ_author_name
'Matzger, Adam J. '
'Price, Christopher P. '

_journal_name_full 'Journal of Organic Chemistry'
_journal_page_first 1
_journal_page_last 6
_journal_paper_doi 10.1021/jo048853n
_journal_volume 70
_journal_year 2005
_chemical_absolute_configuration syn
_chemical_formula_moiety 'C40 H26 O2'
_chemical_formula_sum 'C40 H26 O2'
_chemical_formula_weight 538.61
_chemical_name_common VAPOL
_space_group_IT_number 96
_symmetry_cell_setting tetragonal
_symmetry_space_group_name_Hall 'P 4nw 2abw'
_symmetry_space_group_name_H-M 'P 43 21 2'
_atom_sites_solution_hydrogens geom
_atom_sites_solution_primary direct
_atom_sites_solution_secondary difmap
_cell_angle_alpha 90.00
_cell_angle_beta 90.00
_cell_angle_gamma 90.00
_cell_formula_units_Z 4
_cell_length_a 8.2629(4)
_cell_length_b 8.2629(4)
_cell_length_c 41.448(3)
_cell_measurement_reflns_used 6742
_cell_measurement_temperature 153(2)
_cell_measurement_theta_max 25.24
_cell_measurement_theta_min 2.51
_cell_volume 2829.9(3)
_diffrn_ambient_temperature 153(2)
_diffrn_measurement_device_type 'CCD area detector'
_diffrn_measurement_method 'phi and omega scans'
_diffrn_radiation_monochromator graphite
_diffrn_radiation_source 'fine-focus sealed tube'
_diffrn_radiation_type MoK\a
_diffrn_radiation_wavelength 0.71073
_diffrn_reflns_av_R_equivalents 0.0775
_diffrn_reflns_av_sigmaI/netI 0.0499
_diffrn_reflns_limit_h_max 9
_diffrn_reflns_limit_h_min -9
_diffrn_reflns_limit_k_max 9
_diffrn_reflns_limit_k_min -9
_diffrn_reflns_limit_l_max 48
_diffrn_reflns_limit_l_min -48
_diffrn_reflns_number 20054
_diffrn_reflns_theta_max 25.21
_diffrn_reflns_theta_min 1.97
_exptl_absorpt_coefficient_mu 0.077
_exptl_absorpt_correction_T_max ?
_exptl_absorpt_correction_T_min ?
_exptl_absorpt_correction_type none
_exptl_absorpt_process_details ?
_exptl_crystal_colour colorless
_exptl_crystal_density_diffrn 1.264
_exptl_crystal_density_meas ?
_exptl_crystal_density_method 'not measured'
_exptl_crystal_description octahedral
_exptl_crystal_F_000 1128
_exptl_crystal_size_max 0.27
_exptl_crystal_size_mid 0.15
_exptl_crystal_size_min 0.15
_refine_ls_abs_structure_details 'Flack H D (1983), Acta Cryst. A39, 876-881'
_refine_ls_abs_structure_Flack 0(3)
_refine_ls_extinction_coef ?
_refine_ls_extinction_method none
_refine_ls_goodness_of_fit_ref 1.237
_refine_ls_hydrogen_treatment mixed
_refine_ls_matrix_type full
_refine_ls_number_parameters 191
_refine_ls_number_reflns 2429
_refine_ls_number_restraints 0
_refine_ls_restrained_S_all 1.237
_refine_ls_R_factor_all 0.0739
_refine_ls_R_factor_gt 0.0650
_refine_ls_shift/su_max 0.000
_refine_ls_shift/su_mean 0.000
_refine_ls_structure_factor_coef Fsqd
_refine_ls_weighting_details 'calc w=1/[\s^2^(Fo^2^)+(0.0396P)^2^+0.6225P] where P=(Fo^2^+2Fc^2^)/3'
_refine_ls_weighting_scheme calc
_refine_ls_wR_factor_gt 0.1150
_refine_ls_wR_factor_ref 0.1181
_reflns_number_gt 2208
_reflns_number_total 2429
_reflns_threshold_expression >2sigma(I)
_cod_depositor_comments
;
The following automatic conversions were performed:
'_symmetry_cell_setting' value 'Tetragonal' changed to 'tetragonal'
according to '/home/saulius/struct/CIF-dictionaries/cif_core.dic'
dictionary named 'cif_core.dic' version 2.4.1 from 2010-06-29.

Automatic conversion script
Id: cif_fix_enum 1527 2010-12-29 10:47:43Z saulius 
;
_cod_original_sg_symbol_H-M P4(3)2(1)2
_cod_database_code 4020023

loop_
_symmetry_equiv_pos_as_xyz
'x, y, z'
'-x, -y, z+1/2'
'-y+1/2, x+1/2, z+3/4'
'y+1/2, -x+1/2, z+1/4'
'-x+1/2, y+1/2, -z+3/4'
'x+1/2, -y+1/2, -z+1/4'
'y, x, -z'
'-y, -x, -z+1/2'

loop_
_atom_site_label
_atom_site_type_symbol
_atom_site_fract_x
_atom_site_fract_y
_atom_site_fract_z
_atom_site_U_iso_or_equiv
_atom_site_adp_type
_atom_site_occupancy
_atom_site_symmetry_multiplicity
_atom_site_calc_flag
_atom_site_refinement_flags
_atom_site_disorder_assembly
_atom_site_disorder_group
O1 O 0.5185(3) 0.3355(2) 0.02770(4) 0.0342(6) Uani 1 1 d . . .
H1A H 0.5531 0.3306 0.0087 0.051 Uiso 1 1 calc R . .
C3 C 0.5706(3) 0.6140(3) 0.01705(6) 0.0226(7) Uani 1 1 d . . .
C12 C 0.4899(4) 0.5214(4) 0.07152(6) 0.0255(7) Uani 1 1 d . . .
C11 C 0.5229(4) 0.6808(4) 0.08238(6) 0.0263(7) Uani 1 1 d . . .
C2 C 0.5866(3) 0.7752(3) 0.02831(6) 0.0230(7) Uani 1 1 d . . .
C1 C 0.5684(3) 0.8039(4) 0.06070(6) 0.0266(7) Uani 1 1 d . . .
H1 H 0.5871 0.9099 0.0687 0.032 Uiso 1 1 calc R . .
C4 C 0.5258(3) 0.4925(4) 0.03836(7) 0.0245(7) Uani 1 1 d . . .
C14 C 0.4187(4) 0.4436(4) 0.12713(7) 0.0345(8) Uani 1 1 d . . .
C13 C 0.4313(3) 0.3999(4) 0.09413(7) 0.0287(7) Uani 1 1 d . . .
C9 C 0.4568(4) 0.6039(4) 0.13732(7) 0.0405(9) Uani 1 1 d . . .
H9 H 0.4477 0.6316 0.1595 0.049 Uiso 1 1 calc R . .
C15 C 0.6272(3) 0.9084(3) 0.00566(7) 0.0236(7) Uani 1 1 d . . .
C16 C 0.5380(4) 0.9345(4) -0.02240(7) 0.0303(7) Uani 1 1 d . . .
H16 H 0.4473 0.8676 -0.0269 0.036 Uiso 1 1 calc R . .
C5 C 0.3832(4) 0.2415(4) 0.08573(8) 0.0339(8) Uani 1 1 d . . .
H5 H 0.3864 0.2101 0.0637 0.041 Uiso 1 1 calc R . .
C10 C 0.5053(4) 0.7165(4) 0.11604(7) 0.0336(8) Uani 1 1 d . . .
H10 H 0.5285 0.8227 0.1235 0.040 Uiso 1 1 calc R . .
C20 C 0.7575(4) 1.0086(4) 0.01157(7) 0.0316(7) Uani 1 1 d . . .
H20 H 0.8183 0.9953 0.0308 0.038 Uiso 1 1 calc R . .
C8 C 0.3679(4) 0.3262(5) 0.14979(8) 0.0453(10) Uani 1 1 d . . .
H8 H 0.3620 0.3547 0.1720 0.054 Uiso 1 1 calc R . .
C6 C 0.3324(4) 0.1319(4) 0.10814(8) 0.0389(9) Uani 1 1 d . . .
H6 H 0.3001 0.0266 0.1016 0.047 Uiso 1 1 calc R . .
C17 C 0.5789(4) 1.0554(4) -0.04375(8) 0.0390(8) Uani 1 1 d . . .
H17 H 0.5153 1.0726 -0.0625 0.047 Uiso 1 1 calc R . .
C7 C 0.3276(4) 0.1740(5) 0.14066(8) 0.0464(10) Uani 1 1 d . . .
H7 H 0.2962 0.0964 0.1564 0.056 Uiso 1 1 calc R . .
C18 C 0.7122(5) 1.1518(4) -0.03793(8) 0.0420(9) Uani 1 1 d . . .
H18 H 0.7428 1.2334 -0.0529 0.050 Uiso 1 1 calc R . .
C19 C 0.8007(4) 1.1277(4) -0.01003(8) 0.0384(9) Uani 1 1 d . . .
H19 H 0.8921 1.1939 -0.0057 0.046 Uiso 1 1 calc R . .

loop_
_atom_site_aniso_label
_atom_site_aniso_U_11
_atom_site_aniso_U_22
_atom_site_aniso_U_33
_atom_site_aniso_U_23
_atom_site_aniso_U_13
_atom_site_aniso_U_12
O1 0.0519(15) 0.0242(12) 0.0266(11) -0.0013(9) 0.0150(11) -0.0010(10)
C3 0.0184(15) 0.0268(17) 0.0226(15) 0.0027(13) -0.0003(12) 0.0006(12)
C12 0.0220(16) 0.0324(18) 0.0220(15) -0.0017(13) -0.0002(13) 0.0081(14)
C11 0.0228(17) 0.0361(19) 0.0199(15) -0.0029(13) -0.0041(13) 0.0091(14)
C2 0.0183(16) 0.0248(17) 0.0259(16) -0.0016(13) -0.0016(13) 0.0026(12)
C1 0.0266(17) 0.0302(17) 0.0230(16) -0.0087(14) -0.0044(13) 0.0047(13)
C4 0.0247(16) 0.0235(16) 0.0252(16) -0.0024(13) -0.0009(13) 0.0038(13)
C14 0.0283(19) 0.053(2) 0.0228(15) 0.0048(16) 0.0036(14) 0.0060(15)
C13 0.0225(17) 0.040(2) 0.0240(16) 0.0065(14) 0.0014(13) 0.0070(14)
C9 0.044(2) 0.058(2) 0.0188(16) -0.0044(17) 0.0043(15) 0.0059(19)
C15 0.0224(16) 0.0197(16) 0.0287(17) -0.0053(12) 0.0050(13) 0.0066(13)
C16 0.0312(18) 0.0289(18) 0.0307(17) 0.0001(14) 0.0015(15) 0.0025(14)
C5 0.0298(19) 0.041(2) 0.0311(17) 0.0062(15) 0.0070(15) 0.0008(15)
C10 0.0313(19) 0.043(2) 0.0266(17) -0.0071(15) -0.0003(14) 0.0032(16)
C20 0.0310(18) 0.0270(18) 0.0368(18) -0.0114(15) 0.0036(14) 0.0011(15)
C8 0.043(2) 0.066(3) 0.0266(18) 0.0093(18) 0.0123(16) 0.012(2)
C6 0.032(2) 0.041(2) 0.044(2) 0.0096(17) 0.0109(16) 0.0005(16)
C17 0.050(2) 0.0332(19) 0.0340(18) 0.0089(15) 0.0058(17) 0.0078(17)
C7 0.036(2) 0.059(3) 0.045(2) 0.021(2) 0.0158(17) 0.0024(19)
C18 0.058(2) 0.0197(18) 0.048(2) 0.0066(16) 0.0262(19) 0.0105(17)
C19 0.039(2) 0.0212(18) 0.055(2) -0.0077(16) 0.0166(17) -0.0027(16)
